data_7117565
loop_
_publ_author_name
'Nicholls-Allison, Emma C'
'Nawn, Graeme'
'Patrick, Brian O.'
'Hicks, Robin G.'

_publ_section_title
;
 Protoisomerization of indigo di- and monoimines.
;
_journal_issue 62
_journal_name_full 'Chemical communications (Cambridge, England)'
_journal_page_first 12482
_journal_page_last 12485
_journal_paper_doi 10.1039/c5cc04492h
_journal_volume 51
_journal_year 2015
_chemical_formula_sum 'C34 H29 F3 N4 O2'
_chemical_formula_weight 582.61
_chemical_name_systematic
; 
 ? 
;
_space_group_crystal_system triclinic
_space_group_IT_number 2
_space_group_name_Hall '-P 1'
_space_group_name_H-M_alt 'P -1'
_symmetry_space_group_name_Hall '-P 1'
_symmetry_space_group_name_H-M 'P -1'
_atom_sites_solution_hydrogens mixed
_audit_creation_method SHELXL-2012
_audit_update_record
;
2015-05-29 deposited with the CCDC.
2015-06-30 downloaded from the CCDC.
;
_cell_angle_alpha 76.8280(10)
_cell_angle_beta 73.1110(10)
_cell_angle_gamma 87.9260(10)
_cell_formula_units_Z 2
_cell_length_a 10.7480(5)
_cell_length_b 11.7990(5)
_cell_length_c 12.2207(6)
_cell_measurement_reflns_used 9866
_cell_measurement_temperature 90.0(2)
_cell_measurement_theta_max 30.11
_cell_measurement_theta_min 2.21
_cell_volume 1443.17(12)
_computing_cell_refinement 'Bruker SAINT'
_computing_data_collection 'Bruker APEX2'
_computing_data_reduction 'Bruker SAINT'
_computing_molecular_graphics 'Bruker SHELXTL'
_computing_publication_material 'Bruker SHELXTL'
_computing_structure_refinement 'SHELXL-2012 (Sheldrick, 2012)'
_computing_structure_solution 'SHELXS-97 (Sheldrick, 2008)'
_diffrn_ambient_temperature 90.0(2)
_diffrn_measured_fraction_theta_full 1.000
_diffrn_measured_fraction_theta_max 0.998
_diffrn_measurement_device_type 'Bruker APEX-II CCD'
_diffrn_measurement_method '\f and \w scans'
_diffrn_radiation_type MoK\a
_diffrn_radiation_wavelength 0.71073
_diffrn_reflns_av_R_equivalents 0.0243
_diffrn_reflns_av_unetI/netI 0.0234
_diffrn_reflns_laue_measured_fraction_full 1.000
_diffrn_reflns_laue_measured_fraction_max 0.998
_diffrn_reflns_limit_h_max 15
_diffrn_reflns_limit_h_min -15
_diffrn_reflns_limit_k_max 16
_diffrn_reflns_limit_k_min -16
_diffrn_reflns_limit_l_max 17
_diffrn_reflns_limit_l_min -17
_diffrn_reflns_number 31345
_diffrn_reflns_point_group_measured_fraction_full 1.000
_diffrn_reflns_point_group_measured_fraction_max 0.998
_diffrn_reflns_theta_full 26.000
_diffrn_reflns_theta_max 30.105
_diffrn_reflns_theta_min 1.773
_exptl_absorpt_coefficient_mu 0.098
_exptl_absorpt_correction_T_max 0.979
_exptl_absorpt_correction_T_min 0.918
_exptl_absorpt_correction_type multi-scan
_exptl_absorpt_process_details 'SADABS (Bruker, 2013)'
_exptl_crystal_colour red
_exptl_crystal_density_diffrn 1.341
_exptl_crystal_description tablet
_exptl_crystal_F_000 608
_exptl_crystal_size_max 0.75
_exptl_crystal_size_mid 0.25
_exptl_crystal_size_min 0.22
_refine_diff_density_max 0.556
_refine_diff_density_min -0.259
_refine_diff_density_rms 0.052
_refine_ls_extinction_method none
_refine_ls_goodness_of_fit_ref 1.039
_refine_ls_hydrogen_treatment mixed
_refine_ls_matrix_type full
_refine_ls_number_parameters 409
_refine_ls_number_reflns 8479
_refine_ls_number_restraints 0
_refine_ls_restrained_S_all 1.039
_refine_ls_R_factor_all 0.0556
_refine_ls_R_factor_gt 0.0432
_refine_ls_shift/su_max 0.001
_refine_ls_shift/su_mean 0.000
_refine_ls_structure_factor_coef Fsqd
_refine_ls_weighting_details
; 
 w=1/[\s^2^(Fo^2^)+(0.0605P)^2^+0.5245P] 
 where P=(Fo^2^+2Fc^2^)/3 
;
_refine_ls_weighting_scheme calc
_refine_ls_wR_factor_gt 0.1105
_refine_ls_wR_factor_ref 0.1197
_reflns_Friedel_coverage 0.000
_reflns_number_gt 6865
_reflns_number_total 8479
_reflns_threshold_expression 'I > 2\s(I)'
_cod_data_source_file c5cc04492h2.cif
_cod_data_source_block shelx
_cod_database_code 7117565
_shelx_space_group_comment
; 
The symmetry employed for this shelxl refinement is uniquely defined 
by the following loop, which should always be used as a source of 
symmetry information in preference to the above space-group names. 
They are only intended as comments. 
;
_shelxl_version_number 2012-9

loop_
_space_group_symop_operation_xyz
'x, y, z'
'-x, -y, -z'

loop_
_atom_site_label
_atom_site_type_symbol
_atom_site_fract_x
_atom_site_fract_y
_atom_site_fract_z
_atom_site_U_iso_or_equiv
_atom_site_adp_type
_atom_site_occupancy
_atom_site_site_symmetry_order
_atom_site_calc_flag
_atom_site_refinement_flags_posn
_atom_site_refinement_flags_adp
_atom_site_refinement_flags_occupancy
_atom_site_disorder_assembly
_atom_site_disorder_group
F1 F 0.18993(9) 0.37052(8) 0.86870(7) 0.0393(2) Uani 1 1 d . . . . .
F2 F 0.35254(8) 0.48068(7) 0.85041(7) 0.02831(17) Uani 1 1 d . . . . .
F3 F 0.19570(7) 0.55254(7) 0.78406(7) 0.02865(18) Uani 1 1 d . . . . .
O1 O 0.25706(9) 0.41685(9) 0.61950(8) 0.02580(19) Uani 1 1 d . . . . .
O2 O 0.45442(8) 0.42176(8) 0.64755(7) 0.02118(17) Uani 1 1 d . . . . .
N1 N 0.35441(9) 0.36536(8) 0.40233(8) 0.01532(18) Uani 1 1 d . . . . .
N2 N 0.49460(9) 0.22029(9) 0.17267(8) 0.01618(18) Uani 1 1 d . . . . .
N3 N 0.58278(9) 0.31354(8) 0.47694(8) 0.01508(17) Uani 1 1 d . . . . .
N4 N 0.68745(9) 0.15060(8) 0.25867(8) 0.01641(18) Uani 1 1 d . . . . .
C1 C 0.45512(10) 0.30402(9) 0.34604(9) 0.01400(19) Uani 1 1 d . . . . .
C2 C 0.42271(10) 0.28110(9) 0.24424(9) 0.01429(19) Uani 1 1 d . . . . .
C3 C 0.30060(10) 0.33615(9) 0.24271(9) 0.0152(2) Uani 1 1 d . . . . .
C4 C 0.22384(11) 0.35111(11) 0.16517(10) 0.0198(2) Uani 1 1 d . . . . .
H4 H 0.2488 0.3199 0.0971 0.024 Uiso 1 1 calc R U . . .
C5 C 0.11091(12) 0.41262(12) 0.19080(11) 0.0239(2) Uani 1 1 d . . . . .
H5 H 0.0588 0.4252 0.1385 0.029 Uiso 1 1 calc R U . . .
C6 C 0.07183(11) 0.45689(11) 0.29292(11) 0.0223(2) Uani 1 1 d . . . . .
H6 H -0.0074 0.4969 0.3092 0.027 Uiso 1 1 calc R U . . .
C7 C 0.14628(11) 0.44349(10) 0.37023(10) 0.0182(2) Uani 1 1 d . . . . .
H7 H 0.1196 0.4731 0.4392 0.022 Uiso 1 1 calc R U . . .
C8 C 0.26215(10) 0.38456(9) 0.34242(9) 0.01507(19) Uani 1 1 d . . . . .
C9 C 0.45528(10) 0.18573(10) 0.08224(9) 0.0157(2) Uani 1 1 d . . . . .
C10 C 0.50681(11) 0.24683(10) -0.03441(10) 0.0191(2) Uani 1 1 d . . . . .
C11 C 0.47090(13) 0.20751(12) -0.12068(10) 0.0246(3) Uani 1 1 d . . . . .
H11 H 0.5026 0.2484 -0.2004 0.030 Uiso 1 1 calc R U . . .
C12 C 0.39013(13) 0.11025(12) -0.09206(12) 0.0270(3) Uani 1 1 d . . . . .
H12 H 0.3673 0.0844 -0.1521 0.032 Uiso 1 1 calc R U . . .
C13 C 0.34231(12) 0.05021(11) 0.02373(12) 0.0240(2) Uani 1 1 d . . . . .
H13 H 0.2880 -0.0174 0.0422 0.029 Uiso 1 1 calc R U . . .
C14 C 0.37254(11) 0.08728(10) 0.11371(10) 0.0192(2) Uani 1 1 d . . . . .
C15 C 0.59557(14) 0.35256(12) -0.06597(12) 0.0304(3) Uani 1 1 d . . . . .
H15A H 0.5578 0.4051 -0.0142 0.046 Uiso 1 1 calc R U . . .
H15B H 0.6059 0.3929 -0.1477 0.046 Uiso 1 1 calc R U . . .
H15C H 0.6807 0.3284 -0.0565 0.046 Uiso 1 1 calc R U . . .
C16 C 0.31847(13) 0.02353(12) 0.23982(12) 0.0293(3) Uani 1 1 d . . . . .
H16A H 0.3895 0.0061 0.2757 0.044 Uiso 1 1 calc R U . . .
H16B H 0.2748 -0.0493 0.2434 0.044 Uiso 1 1 calc R U . . .
H16C H 0.2558 0.0723 0.2825 0.044 Uiso 1 1 calc R U . . .
C17 C 0.56392(10) 0.27617(9) 0.38458(9) 0.01400(19) Uani 1 1 d . . . . .
C18 C 0.67476(10) 0.20219(9) 0.34452(9) 0.01488(19) Uani 1 1 d . . . . .
C19 C 0.75830(10) 0.20230(9) 0.42016(9) 0.01510(19) Uani 1 1 d . . . . .
C20 C 0.87867(11) 0.15402(10) 0.42413(10) 0.0186(2) Uani 1 1 d . . . . .
H20 H 0.9207 0.1060 0.3724 0.022 Uiso 1 1 calc R U . . .
C21 C 0.93468(11) 0.17818(11) 0.50556(11) 0.0209(2) Uani 1 1 d . . . . .
H21 H 1.0158 0.1458 0.5100 0.025 Uiso 1 1 calc R U . . .
C22 C 0.87344(11) 0.24951(10) 0.58121(10) 0.0201(2) Uani 1 1 d . . . . .
H22 H 0.9147 0.2655 0.6353 0.024 Uiso 1 1 calc R U . . .
C23 C 0.75401(11) 0.29765(10) 0.57945(10) 0.0173(2) Uani 1 1 d . . . . .
H23 H 0.7124 0.3454 0.6315 0.021 Uiso 1 1 calc R U . . .
C24 C 0.69808(10) 0.27266(9) 0.49769(9) 0.01481(19) Uani 1 1 d . . . . .
C25 C 0.79045(10) 0.07206(10) 0.23322(9) 0.0159(2) Uani 1 1 d . . . . .
C26 C 0.77539(11) -0.04253(10) 0.29968(10) 0.0192(2) Uani 1 1 d . . . . .
C27 C 0.87753(12) -0.11758(11) 0.27195(11) 0.0240(2) Uani 1 1 d . . . . .
H27 H 0.8691 -0.1965 0.3143 0.029 Uiso 1 1 calc R U . . .
C28 C 0.99039(13) -0.07832(13) 0.18386(12) 0.0290(3) Uani 1 1 d . . . . .
H28 H 1.0604 -0.1294 0.1681 0.035 Uiso 1 1 calc R U . . .
C29 C 1.00227(12) 0.03545(13) 0.11815(11) 0.0268(3) Uani 1 1 d . . . . .
H29 H 1.0804 0.0613 0.0575 0.032 Uiso 1 1 calc R U . . .
C30 C 0.90161(11) 0.11216(11) 0.13975(10) 0.0202(2) Uani 1 1 d . . . . .
C31 C 0.65431(13) -0.08363(12) 0.39860(12) 0.0292(3) Uani 1 1 d . . . . .
H31A H 0.6500 -0.1690 0.4199 0.044 Uiso 1 1 calc R U . . .
H31B H 0.5778 -0.0550 0.3738 0.044 Uiso 1 1 calc R U . . .
H31C H 0.6561 -0.0538 0.4667 0.044 Uiso 1 1 calc R U . . .
C32 C 0.91231(13) 0.23462(12) 0.06641(12) 0.0298(3) Uani 1 1 d . . . . .
H32A H 0.8424 0.2466 0.0287 0.045 Uiso 1 1 calc R U . . .
H32B H 0.9967 0.2471 0.0060 0.045 Uiso 1 1 calc R U . . .
H32C H 0.9048 0.2899 0.1167 0.045 Uiso 1 1 calc R U . . .
C33 C 0.26862(11) 0.45812(10) 0.79587(10) 0.0188(2) Uani 1 1 d . . . . .
C34 C 0.33393(11) 0.42907(9) 0.67478(9) 0.0165(2) Uani 1 1 d . . . . .
H2N H 0.569(2) 0.189(2) 0.192(2) 0.016(8) Uiso 0.68(6) 1 d . . P A 1
H4N H 0.626(6) 0.157(5) 0.230(5) 0.03(2) Uiso 0.32(6) 1 d . . P A 2
H1N H 0.3399(17) 0.3830(16) 0.4737(16) 0.038(5) Uiso 1 1 d . . . . .
H3N H 0.5303(18) 0.3576(16) 0.5203(17) 0.039(5) Uiso 1 1 d . . . . .

loop_
_atom_site_aniso_label
_atom_site_aniso_U_11
_atom_site_aniso_U_22
_atom_site_aniso_U_33
_atom_site_aniso_U_23
_atom_site_aniso_U_13
_atom_site_aniso_U_12
F1 0.0462(5) 0.0381(5) 0.0222(4) -0.0050(3) 0.0087(4) -0.0185(4)
F2 0.0274(4) 0.0417(5) 0.0221(3) -0.0144(3) -0.0119(3) 0.0062(3)
F3 0.0249(4) 0.0345(4) 0.0315(4) -0.0177(3) -0.0095(3) 0.0139(3)
O1 0.0231(4) 0.0364(5) 0.0223(4) -0.0142(4) -0.0079(3) 0.0026(4)
O2 0.0192(4) 0.0245(4) 0.0182(4) -0.0054(3) -0.0030(3) 0.0041(3)
N1 0.0130(4) 0.0192(4) 0.0150(4) -0.0066(3) -0.0041(3) 0.0025(3)
N2 0.0147(4) 0.0209(5) 0.0149(4) -0.0069(3) -0.0055(3) 0.0041(3)
N3 0.0136(4) 0.0174(4) 0.0156(4) -0.0056(3) -0.0053(3) 0.0023(3)
N4 0.0137(4) 0.0195(5) 0.0169(4) -0.0061(3) -0.0049(3) 0.0039(3)
C1 0.0134(4) 0.0149(5) 0.0132(4) -0.0031(4) -0.0033(4) 0.0011(4)
C2 0.0136(4) 0.0157(5) 0.0133(4) -0.0028(4) -0.0037(4) 0.0004(4)
C3 0.0136(4) 0.0165(5) 0.0157(5) -0.0037(4) -0.0047(4) 0.0012(4)
C4 0.0180(5) 0.0243(6) 0.0204(5) -0.0084(4) -0.0085(4) 0.0045(4)
C5 0.0196(5) 0.0308(6) 0.0276(6) -0.0114(5) -0.0136(5) 0.0075(5)
C6 0.0154(5) 0.0258(6) 0.0293(6) -0.0113(5) -0.0089(4) 0.0060(4)
C7 0.0141(5) 0.0195(5) 0.0223(5) -0.0082(4) -0.0048(4) 0.0019(4)
C8 0.0127(4) 0.0155(5) 0.0171(5) -0.0039(4) -0.0042(4) -0.0002(4)
C9 0.0147(5) 0.0184(5) 0.0156(5) -0.0061(4) -0.0056(4) 0.0045(4)
C10 0.0194(5) 0.0200(5) 0.0174(5) -0.0030(4) -0.0060(4) 0.0048(4)
C11 0.0277(6) 0.0309(6) 0.0173(5) -0.0065(5) -0.0101(4) 0.0105(5)
C12 0.0264(6) 0.0351(7) 0.0300(6) -0.0193(5) -0.0166(5) 0.0128(5)
C13 0.0185(5) 0.0224(6) 0.0368(7) -0.0141(5) -0.0116(5) 0.0051(4)
C14 0.0154(5) 0.0188(5) 0.0231(5) -0.0049(4) -0.0055(4) 0.0034(4)
C15 0.0309(7) 0.0275(7) 0.0277(6) 0.0031(5) -0.0072(5) -0.0058(5)
C16 0.0270(6) 0.0255(6) 0.0281(6) 0.0009(5) -0.0016(5) -0.0046(5)
C17 0.0136(4) 0.0146(5) 0.0131(4) -0.0027(4) -0.0033(3) 0.0004(4)
C18 0.0128(4) 0.0157(5) 0.0154(4) -0.0022(4) -0.0041(4) 0.0012(4)
C19 0.0139(5) 0.0160(5) 0.0157(4) -0.0025(4) -0.0056(4) 0.0007(4)
C20 0.0165(5) 0.0197(5) 0.0207(5) -0.0049(4) -0.0072(4) 0.0031(4)
C21 0.0177(5) 0.0228(6) 0.0246(5) -0.0038(4) -0.0112(4) 0.0026(4)
C22 0.0204(5) 0.0220(5) 0.0200(5) -0.0023(4) -0.0108(4) -0.0009(4)
C23 0.0182(5) 0.0178(5) 0.0167(5) -0.0032(4) -0.0066(4) -0.0004(4)
C24 0.0137(5) 0.0146(5) 0.0154(4) -0.0014(4) -0.0046(4) -0.0003(4)
C25 0.0123(4) 0.0204(5) 0.0178(5) -0.0083(4) -0.0060(4) 0.0027(4)
C26 0.0168(5) 0.0220(5) 0.0199(5) -0.0050(4) -0.0070(4) 0.0022(4)
C27 0.0267(6) 0.0239(6) 0.0262(6) -0.0081(5) -0.0144(5) 0.0098(5)
C28 0.0246(6) 0.0351(7) 0.0302(6) -0.0118(5) -0.0106(5) 0.0148(5)
C29 0.0171(5) 0.0368(7) 0.0247(6) -0.0097(5) -0.0019(4) 0.0065(5)
C30 0.0158(5) 0.0242(6) 0.0207(5) -0.0075(4) -0.0039(4) 0.0016(4)
C31 0.0252(6) 0.0248(6) 0.0288(6) 0.0042(5) -0.0018(5) -0.0009(5)
C32 0.0242(6) 0.0257(6) 0.0310(7) -0.0034(5) 0.0032(5) -0.0022(5)
C33 0.0180(5) 0.0207(5) 0.0167(5) -0.0053(4) -0.0029(4) 0.0002(4)
C34 0.0202(5) 0.0138(5) 0.0139(4) -0.0023(4) -0.0032(4) 0.0018(4)

loop_
_atom_type_symbol
_atom_type_description
_atom_type_scat_dispersion_real
_atom_type_scat_dispersion_imag
_atom_type_scat_source
C C 0.0033 0.0016 'International Tables Vol C Tables 4.2.6.8 and 6.1.1.4'
H H 0.0000 0.0000 'International Tables Vol C Tables 4.2.6.8 and 6.1.1.4'
F F 0.0171 0.0103 'International Tables Vol C Tables 4.2.6.8 and 6.1.1.4'
N N 0.0061 0.0033 'International Tables Vol C Tables 4.2.6.8 and 6.1.1.4'
O O 0.0106 0.0060 'International Tables Vol C Tables 4.2.6.8 and 6.1.1.4'

loop_
_geom_angle_atom_site_label_1
_geom_angle_atom_site_label_2
_geom_angle_atom_site_label_3
_geom_angle
C8 N1 C1 109.83(9)
C8 N1 H1N 121.4(11)
C1 N1 H1N 128.2(11)
C2 N2 C9 123.96(9)
C2 N2 H2N 115.6(14)
C9 N2 H2N 119.7(14)
C17 N3 C24 110.49(9)
C17 N3 H3N 127.3(12)
C24 N3 H3N 122.2(12)
C18 N4 C25 119.96(9)
C18 N4 H4N 116(4)
C25 N4 H4N 123(4)
N1 C1 C17 122.39(9)
N1 C1 C2 107.19(9)
C17 C1 C2 130.41(9)
N2 C2 C3 129.45(10)
N2 C2 C1 124.05(9)
C3 C2 C1 106.50(9)
C4 C3 C8 119.78(10)
C4 C3 C2 133.98(10)
C8 C3 C2 106.21(9)
C5 C4 C3 118.14(10)
C5 C4 H4 120.9
C3 C4 H4 120.9
C4 C5 C6 121.24(11)
C4 C5 H5 119.4
C6 C5 H5 119.4
C7 C6 C5 121.52(11)
C7 C6 H6 119.2
C5 C6 H6 119.2
C6 C7 C8 117.18(10)
C6 C7 H7 121.4
C8 C7 H7 121.4
N1 C8 C7 127.70(10)
N1 C8 C3 110.23(9)
C7 C8 C3 122.07(10)
C10 C9 C14 122.52(10)
C10 C9 N2 119.10(10)
C14 C9 N2 118.26(10)
C11 C10 C9 117.52(11)
C11 C10 C15 120.97(11)
C9 C10 C15 121.50(11)
C12 C11 C10 121.08(11)
C12 C11 H11 119.5
C10 C11 H11 119.5
C11 C12 C13 120.23(11)
C11 C12 H12 119.9
C13 C12 H12 119.9
C12 C13 C14 121.07(12)
C12 C13 H13 119.5
C14 C13 H13 119.5
C13 C14 C9 117.54(11)
C13 C14 C16 121.13(12)
C9 C14 C16 121.33(11)
C10 C15 H15A 109.5
C10 C15 H15B 109.5
H15A C15 H15B 109.5
C10 C15 H15C 109.5
H15A C15 H15C 109.5
H15B C15 H15C 109.5
C14 C16 H16A 109.5
C14 C16 H16B 109.5
H16A C16 H16B 109.5
C14 C16 H16C 109.5
H16A C16 H16C 109.5
H16B C16 H16C 109.5
N3 C17 C1 122.31(9)
N3 C17 C18 107.03(9)
C1 C17 C18 130.61(9)
N4 C18 C19 130.37(10)
N4 C18 C17 123.70(10)
C19 C18 C17 105.92(9)
C24 C19 C20 119.79(10)
C24 C19 C18 106.14(9)
C20 C19 C18 133.98(10)
C21 C20 C19 118.26(10)
C21 C20 H20 120.9
C19 C20 H20 120.9
C20 C21 C22 120.94(10)
C20 C21 H21 119.5
C22 C21 H21 119.5
C23 C22 C21 121.85(10)
C23 C22 H22 119.1
C21 C22 H22 119.1
C22 C23 C24 116.90(10)
C22 C23 H23 121.6
C24 C23 H23 121.6
N3 C24 C23 127.33(10)
N3 C24 C19 110.38(9)
C23 C24 C19 122.25(10)
C26 C25 C30 122.37(10)
C26 C25 N4 119.18(10)
C30 C25 N4 118.42(10)
C25 C26 C27 117.81(11)
C25 C26 C31 121.25(10)
C27 C26 C31 120.94(11)
C28 C27 C26 120.73(12)
C28 C27 H27 119.6
C26 C27 H27 119.6
C27 C28 C29 120.32(11)
C27 C28 H28 119.8
C29 C28 H28 119.8
C28 C29 C30 121.03(12)
C28 C29 H29 119.5
C30 C29 H29 119.5
C29 C30 C25 117.63(11)
C29 C30 C32 121.29(11)
C25 C30 C32 121.08(10)
C26 C31 H31A 109.5
C26 C31 H31B 109.5
H31A C31 H31B 109.5
C26 C31 H31C 109.5
H31A C31 H31C 109.5
H31B C31 H31C 109.5
C30 C32 H32A 109.5
C30 C32 H32B 109.5
H32A C32 H32B 109.5
C30 C32 H32C 109.5
H32A C32 H32C 109.5
H32B C32 H32C 109.5
F2 C33 F1 107.00(10)
F2 C33 F3 106.44(9)
F1 C33 F3 107.16(10)
F2 C33 C34 114.02(9)
F1 C33 C34 111.16(10)
F3 C33 C34 110.70(9)
O1 C34 O2 129.75(10)
O1 C34 C33 114.38(10)
O2 C34 C33 115.87(10)

loop_
_geom_bond_atom_site_label_1
_geom_bond_atom_site_label_2
_geom_bond_distance
F1 C33 1.3350(14)
F2 C33 1.3328(13)
F3 C33 1.3436(13)
O1 C34 1.2399(14)
O2 C34 1.2449(14)
N1 C8 1.3787(13)
N1 C1 1.3807(13)
N1 H1N 0.912(19)
N2 C2 1.3153(13)
N2 C9 1.4337(13)
N2 H2N 0.93(3)
N3 C17 1.3695(13)
N3 C24 1.3843(13)
N3 H3N 0.894(19)
N4 C18 1.3007(14)
N4 C25 1.4276(14)
N4 H4N 0.82(7)
C1 C17 1.3852(14)
C1 C2 1.4678(14)
C2 C3 1.4463(14)
C3 C4 1.4061(15)
C3 C8 1.4104(15)
C4 C5 1.3846(16)
C4 H4 0.9500
C5 C6 1.4084(17)
C5 H5 0.9500
C6 C7 1.3856(16)
C6 H6 0.9500
C7 C8 1.3960(15)
C7 H7 0.9500
C9 C10 1.4001(15)
C9 C14 1.4002(16)
C10 C11 1.3957(16)
C10 C15 1.5060(18)
C11 C12 1.381(2)
C11 H11 0.9500
C12 C13 1.384(2)
C12 H12 0.9500
C13 C14 1.3940(17)
C13 H13 0.9500
C14 C16 1.5039(17)
C15 H15A 0.9800
C15 H15B 0.9800
C15 H15C 0.9800
C16 H16A 0.9800
C16 H16B 0.9800
C16 H16C 0.9800
C17 C18 1.4838(14)
C18 C19 1.4640(14)
C19 C24 1.4033(15)
C19 C20 1.4039(15)
C20 C21 1.3870(16)
C20 H20 0.9500
C21 C22 1.3990(17)
C21 H21 0.9500
C22 C23 1.3887(16)
C22 H22 0.9500
C23 C24 1.3938(15)
C23 H23 0.9500
C25 C26 1.3974(16)
C25 C30 1.3992(15)
C26 C27 1.3979(16)
C26 C31 1.5015(17)
C27 C28 1.3782(19)
C27 H27 0.9500
C28 C29 1.387(2)
C28 H28 0.9500
C29 C30 1.3898(17)
C29 H29 0.9500
C30 C32 1.5054(18)
C31 H31A 0.9800
C31 H31B 0.9800
C31 H31C 0.9800
C32 H32A 0.9800
C32 H32B 0.9800
C32 H32C 0.9800
C33 C34 1.5525(15)

loop_
_geom_hbond_atom_site_label_D
_geom_hbond_atom_site_label_H
_geom_hbond_atom_site_label_A
_geom_hbond_distance_DH
_geom_hbond_distance_HA
_geom_hbond_distance_DA
_geom_hbond_angle_DHA
N2 H2N N4 0.93(3) 1.71(3) 2.6125(13) 164(2)
N4 H4N N2 0.82(7) 1.82(7) 2.6125(13) 161(5)
N1 H1N O1 0.912(19) 1.871(19) 2.7537(12) 162.3(17)
N3 H3N O2 0.894(19) 1.85(2) 2.7009(12) 159.0(17)

loop_
_geom_torsion_atom_site_label_1
_geom_torsion_atom_site_label_2
_geom_torsion_atom_site_label_3
_geom_torsion_atom_site_label_4
_geom_torsion
C8 N1 C1 C17 177.58(10)
C8 N1 C1 C2 -1.06(12)
C9 N2 C2 C3 -7.16(18)
C9 N2 C2 C1 171.94(10)
N1 C1 C2 N2 -177.23(10)
C17 C1 C2 N2 4.27(19)
N1 C1 C2 C3 2.05(12)
C17 C1 C2 C3 -176.45(11)
N2 C2 C3 C4 -5.1(2)
C1 C2 C3 C4 175.67(12)
N2 C2 C3 C8 176.99(11)
C1 C2 C3 C8 -2.23(12)
C8 C3 C4 C5 -0.74(17)
C2 C3 C4 C5 -178.42(12)
C3 C4 C5 C6 -1.45(19)
C4 C5 C6 C7 1.7(2)
C5 C6 C7 C8 0.25(18)
C1 N1 C8 C7 -179.71(11)
C1 N1 C8 C3 -0.38(13)
C6 C7 C8 N1 176.78(11)
C6 C7 C8 C3 -2.49(17)
C4 C3 C8 N1 -176.60(10)
C2 C3 C8 N1 1.67(12)
C4 C3 C8 C7 2.78(17)
C2 C3 C8 C7 -178.96(10)
C2 N2 C9 C10 102.62(13)
C2 N2 C9 C14 -81.21(14)
C14 C9 C10 C11 1.18(16)
N2 C9 C10 C11 177.18(10)
C14 C9 C10 C15 179.97(11)
N2 C9 C10 C15 -4.03(16)
C9 C10 C11 C12 -1.56(17)
C15 C10 C11 C12 179.64(12)
C10 C11 C12 C13 0.49(18)
C11 C12 C13 C14 1.06(18)
C12 C13 C14 C9 -1.42(17)
C12 C13 C14 C16 178.75(11)
C10 C9 C14 C13 0.28(16)
N2 C9 C14 C13 -175.75(10)
C10 C9 C14 C16 -179.89(11)
N2 C9 C14 C16 4.08(16)
C24 N3 C17 C1 179.45(10)
C24 N3 C17 C18 1.67(12)
N1 C1 C17 N3 -4.02(17)
C2 C1 C17 N3 174.28(10)
N1 C1 C17 C18 173.19(10)
C2 C1 C17 C18 -8.5(2)
C25 N4 C18 C19 5.92(18)
C25 N4 C18 C17 -173.97(10)
N3 C17 C18 N4 179.06(10)
C1 C17 C18 N4 1.53(19)
N3 C17 C18 C19 -0.85(11)
C1 C17 C18 C19 -178.38(11)
N4 C18 C19 C24 179.85(11)
C17 C18 C19 C24 -0.24(11)
N4 C18 C19 C20 3.3(2)
C17 C18 C19 C20 -176.78(12)
C24 C19 C20 C21 -0.15(17)
C18 C19 C20 C21 176.02(12)
C19 C20 C21 C22 -0.48(18)
C20 C21 C22 C23 0.91(18)
C21 C22 C23 C24 -0.65(17)
C17 N3 C24 C23 175.98(11)
C17 N3 C24 C19 -1.90(12)
C22 C23 C24 N3 -177.65(11)
C22 C23 C24 C19 0.00(16)
C20 C19 C24 N3 178.40(10)
C18 C19 C24 N3 1.27(12)
C20 C19 C24 C23 0.40(17)
C18 C19 C24 C23 -176.73(10)
C18 N4 C25 C26 81.43(14)
C18 N4 C25 C30 -100.51(13)
C30 C25 C26 C27 1.48(17)
N4 C25 C26 C27 179.46(10)
C30 C25 C26 C31 -179.23(11)
N4 C25 C26 C31 -1.25(17)
C25 C26 C27 C28 1.66(17)
C31 C26 C27 C28 -177.63(12)
C26 C27 C28 C29 -2.5(2)
C27 C28 C29 C30 0.3(2)
C28 C29 C30 C25 2.72(19)
C28 C29 C30 C32 -178.13(13)
C26 C25 C30 C29 -3.63(17)
N4 C25 C30 C29 178.37(11)
C26 C25 C30 C32 177.22(11)
N4 C25 C30 C32 -0.77(17)
F2 C33 C34 O1 -174.69(10)
F1 C33 C34 O1 64.26(13)
F3 C33 C34 O1 -54.71(13)
F2 C33 C34 O2 5.17(15)
F1 C33 C34 O2 -115.88(12)
F3 C33 C34 O2 125.15(11)
